data_7040772
loop_
_publ_author_name
'Cui, Jing-Wang'
'An, Wei-Jia'
'Van Hecke, Kristof'
'Cui, Guang-Hua'

_publ_section_title
;
 Two copper(i) cyanide coordination polymers modified by semi-rigid
 bis(benzimidazole) ligands: syntheses, crystal structures, and
 electrochemical and photocatalytic properties.
;
_journal_issue 43
_journal_name_full 'Dalton transactions (Cambridge, England : 2003)'
_journal_page_first 17474
_journal_page_last 17484
_journal_paper_doi 10.1039/c6dt03270b
_journal_volume 45
_journal_year 2016
_chemical_formula_sum 'C34 H30 Cu2 N6'
_chemical_formula_weight 649.72
_chemical_name_systematic
; 
 ? 
;
_space_group_IT_number 14
_symmetry_cell_setting monoclinic
_symmetry_space_group_name_Hall '-P 2ybc'
_symmetry_space_group_name_H-M 'P 1 21/c 1'
_atom_sites_solution_hydrogens geom
_atom_sites_solution_primary direct
_atom_sites_solution_secondary difmap
_audit_creation_method SHELXL-97
_audit_update_record
;
2016-09-20 deposited with the CCDC.
2016-09-29 downloaded from the CCDC.
;
_cell_angle_alpha 90.00
_cell_angle_beta 96.704(15)
_cell_angle_gamma 90.00
_cell_formula_units_Z 2
_cell_length_a 17.588(17)
_cell_length_b 9.739(9)
_cell_length_c 9.083(9)
_cell_measurement_reflns_used 2668
_cell_measurement_temperature 293(2)
_cell_measurement_theta_max 25.03
_cell_measurement_theta_min 0,26
_cell_volume 1545(3)
_computing_cell_refinement 'SAINT (Bruker, 1999)'
_computing_data_collection 'SMART (Bruker, 1998)'
_computing_data_reduction SAINT
_computing_molecular_graphics 'SHELXTL  (Bruker, 1999)'
_computing_publication_material SHELXTL
_computing_structure_refinement 'SHELXL97 (Sheldrick, 2008)'
_computing_structure_solution 'SHELXS97 (Sheldrick, 2008)'
_diffrn_ambient_temperature 293(2)
_diffrn_measured_fraction_theta_full 1.000
_diffrn_measured_fraction_theta_max 1.000
_diffrn_measurement_device_type 'Bruker SMART CCD area-detector'
_diffrn_measurement_method '\f and \w scans'
_diffrn_radiation_monochromator graphite
_diffrn_radiation_source 'fine--focus sealed tube'
_diffrn_radiation_type MoK\a
_diffrn_radiation_wavelength 0.71073
_diffrn_reflns_av_R_equivalents 0.1291
_diffrn_reflns_av_sigmaI/netI 0.1203
_diffrn_reflns_limit_h_max 20
_diffrn_reflns_limit_h_min -20
_diffrn_reflns_limit_k_max 11
_diffrn_reflns_limit_k_min -11
_diffrn_reflns_limit_l_max 10
_diffrn_reflns_limit_l_min -10
_diffrn_reflns_number 11433
_diffrn_reflns_theta_full 25.01
_diffrn_reflns_theta_max 25.01
_diffrn_reflns_theta_min 2.33
_exptl_absorpt_coefficient_mu 1.409
_exptl_absorpt_correction_T_max 0.8008
_exptl_absorpt_correction_T_min 0.7309
_exptl_absorpt_correction_type multi-scan
_exptl_absorpt_process_details '(<i>SADABS</i>; Sheldrick, 1996)'
_exptl_crystal_colour colourless
_exptl_crystal_density_diffrn 1.396
_exptl_crystal_density_method 'not measured'
_exptl_crystal_description block
_exptl_crystal_F_000 668
_exptl_crystal_size_max 0.22
_exptl_crystal_size_mid 0.20
_exptl_crystal_size_min 0.19
_refine_diff_density_max 0.305
_refine_diff_density_min -0.330
_refine_diff_density_rms 0.075
_refine_ls_extinction_method none
_refine_ls_goodness_of_fit_ref 1.047
_refine_ls_hydrogen_treatment constr
_refine_ls_matrix_type full
_refine_ls_number_parameters 192
_refine_ls_number_reflns 2734
_refine_ls_number_restraints 0
_refine_ls_restrained_S_all 1.047
_refine_ls_R_factor_all 0.1619
_refine_ls_R_factor_gt 0.0594
_refine_ls_shift/su_max 0.000
_refine_ls_shift/su_mean 0.000
_refine_ls_structure_factor_coef Fsqd
_refine_ls_weighting_details 'calc w=1/[\s^2^(Fo^2^)+(0.0100P)^2^+0.0000P] where P=(Fo^2^+2Fc^2^)/3'
_refine_ls_weighting_scheme calc
_refine_ls_wR_factor_gt 0.0954
_refine_ls_wR_factor_ref 0.1147
_reflns_number_gt 1200
_reflns_number_total 2734
_reflns_threshold_expression >2sigma(I)
_cod_data_source_file c6dt03270b2.cif
_cod_data_source_block 1
_cod_depositor_comments 'Adding full bibliography for 7040771--7040772.cif.'
_cod_original_sg_symbol_Hall '    -P 2ybc'
_cod_original_sg_symbol_H-M 'P 21/c '
_cod_database_code 7040772

loop_
_symmetry_equiv_pos_as_xyz
'x, y, z'
'-x, y+1/2, -z+1/2'
'-x, -y, -z'
'x, -y-1/2, z-1/2'

loop_
_atom_site_label
_atom_site_type_symbol
_atom_site_fract_x
_atom_site_fract_y
_atom_site_fract_z
_atom_site_U_iso_or_equiv
_atom_site_adp_type
_atom_site_occupancy
_atom_site_symmetry_multiplicity
_atom_site_calc_flag
_atom_site_refinement_flags
Cu1 Cu 0.26449(5) 0.84584(7) 0.81875(8) 0.0722(3) Uani 1 1 d .
N1 N 0.2292(3) 1.2597(5) 0.9086(5) 0.0489(12) Uani 1 1 d .
N2 N 0.2658(3) 1.0491(5) 0.8471(5) 0.0555(13) Uani 1 1 d .
N3 N 0.2636(3) 0.7814(5) 0.6177(7) 0.0956(19) Uani 1 1 d .
C1 C 0.2197(4) 1.1234(6) 0.9182(6) 0.0599(17) Uani 1 1 d .
H1 H 0.1832 1.0845 0.9716 0.072 Uiso 1 1 calc R
C2 C 0.3094(3) 1.1470(6) 0.7831(5) 0.0454(14) Uani 1 1 d .
C3 C 0.3687(3) 1.1286(6) 0.6983(5) 0.0539(16) Uani 1 1 d .
H3 H 0.3834 1.0405 0.6740 0.065 Uiso 1 1 calc R
C4 C 0.4061(3) 1.2412(6) 0.6498(6) 0.0489(15) Uani 1 1 d .
C5 C 0.3827(3) 1.3744(6) 0.6865(6) 0.0521(16) Uani 1 1 d .
C6 C 0.3235(3) 1.3931(5) 0.7706(6) 0.0515(16) Uani 1 1 d .
H6 H 0.3081 1.4810 0.7942 0.062 Uiso 1 1 calc R
C7 C 0.2872(3) 1.2785(5) 0.8196(6) 0.0418(15) Uani 1 1 d .
C8 C 0.4225(3) 1.4998(6) 0.6344(6) 0.0716(18) Uani 1 1 d .
H8A H 0.3985 1.5811 0.6668 0.107 Uiso 1 1 calc R
H8B H 0.4190 1.4994 0.5281 0.107 Uiso 1 1 calc R
H8C H 0.4754 1.4986 0.6752 0.107 Uiso 1 1 calc R
C9 C 0.4719(3) 1.2243(6) 0.5615(6) 0.0713(19) Uani 1 1 d .
H9A H 0.4804 1.1284 0.5455 0.107 Uiso 1 1 calc R
H9B H 0.5170 1.2640 0.6146 0.107 Uiso 1 1 calc R
H9C H 0.4606 1.2697 0.4677 0.107 Uiso 1 1 calc R
C10 C 0.1795(3) 1.3672(6) 0.9546(6) 0.0588(16) Uani 1 1 d .
H10A H 0.2101 1.4452 0.9919 0.071 Uiso 1 1 calc R
H10B H 0.1521 1.3333 1.0339 0.071 Uiso 1 1 calc R
C11 C 0.1223(3) 1.4123(6) 0.8245(6) 0.0524(16) Uani 1 1 d .
C12 C 0.1296(3) 1.5347(6) 0.7569(7) 0.0641(17) Uani 1 1 d .
H12 H 0.1670 1.5964 0.7961 0.077 Uiso 1 1 calc R
C13 C 0.0821(3) 1.5689(6) 0.6304(6) 0.0612(17) Uani 1 1 d .
H13 H 0.0888 1.6530 0.5853 0.073 Uiso 1 1 calc R
C14 C 0.0256(3) 1.4832(6) 0.5693(6) 0.0528(16) Uani 1 1 d .
C15 C 0.0176(4) 1.3614(7) 0.6403(7) 0.086(2) Uani 1 1 d .
H15 H -0.0214 1.3017 0.6035 0.103 Uiso 1 1 calc R
C16 C 0.0662(4) 1.3236(7) 0.7667(7) 0.080(2) Uani 1 1 d .
H16 H 0.0604 1.2389 0.8113 0.096 Uiso 1 1 calc R
C17 C 0.2614(4) 0.7618(5) 1.0007(6) 0.0571(19) Uani 1 1 d .

loop_
_atom_site_aniso_label
_atom_site_aniso_U_11
_atom_site_aniso_U_22
_atom_site_aniso_U_33
_atom_site_aniso_U_23
_atom_site_aniso_U_13
_atom_site_aniso_U_12
Cu1 0.1102(7) 0.0529(5) 0.0528(5) -0.0017(4) 0.0070(4) -0.0104(5)
N1 0.053(3) 0.050(3) 0.044(3) 0.000(2) 0.004(3) -0.004(3)
N2 0.082(4) 0.038(3) 0.046(3) 0.002(2) 0.007(3) -0.003(3)
N3 0.151(6) 0.046(4) 0.091(5) 0.022(3) 0.017(4) 0.005(3)
C1 0.076(5) 0.055(5) 0.046(4) 0.004(3) -0.005(3) -0.018(4)
C2 0.060(4) 0.042(4) 0.032(3) 0.002(3) -0.004(3) -0.005(4)
C3 0.075(5) 0.042(4) 0.041(3) 0.003(3) -0.006(3) -0.004(3)
C4 0.049(4) 0.060(4) 0.035(3) 0.002(3) -0.006(3) 0.000(3)
C5 0.053(4) 0.061(5) 0.038(3) 0.015(3) -0.010(3) -0.009(3)
C6 0.065(5) 0.037(4) 0.049(4) 0.000(3) -0.004(3) 0.008(3)
C7 0.055(4) 0.034(3) 0.032(3) 0.006(3) -0.015(3) 0.003(3)
C8 0.076(5) 0.067(4) 0.071(4) 0.010(4) 0.006(4) -0.014(4)
C9 0.072(5) 0.085(5) 0.054(4) 0.010(3) -0.005(4) -0.003(4)
C10 0.065(4) 0.061(4) 0.050(4) -0.005(3) 0.001(3) 0.000(4)
C11 0.050(4) 0.057(4) 0.048(4) -0.004(3) -0.001(3) -0.002(3)
C12 0.059(4) 0.043(4) 0.084(5) 0.002(4) -0.016(4) -0.003(3)
C13 0.069(5) 0.039(4) 0.072(4) 0.002(3) -0.007(4) 0.003(3)
C14 0.055(5) 0.053(4) 0.050(4) 0.002(3) 0.002(3) 0.006(3)
C15 0.081(5) 0.099(6) 0.071(5) 0.012(4) -0.022(4) -0.039(5)
C16 0.086(5) 0.079(5) 0.070(4) 0.023(4) -0.008(4) -0.032(4)
C17 0.121(6) 0.033(3) 0.017(3) 0.011(2) 0.007(3) -0.010(3)

loop_
_atom_type_symbol
_atom_type_description
_atom_type_scat_dispersion_real
_atom_type_scat_dispersion_imag
_atom_type_scat_source
C C 0.0033 0.0016 'International Tables Vol C Tables 4.2.6.8 and 6.1.1.4'
H H 0.0000 0.0000 'International Tables Vol C Tables 4.2.6.8 and 6.1.1.4'
Cu Cu 0.3201 1.2651 'International Tables Vol C Tables 4.2.6.8 and 6.1.1.4'
N N 0.0061 0.0033 'International Tables Vol C Tables 4.2.6.8 and 6.1.1.4'

loop_
_geom_angle_atom_site_label_1
_geom_angle_atom_site_label_2
_geom_angle_atom_site_label_3
_geom_angle
_geom_angle_site_symmetry_1
_geom_angle_site_symmetry_3
C17 Cu1 N3 134.7(2) . .
C17 Cu1 N2 108.9(2) . .
N3 Cu1 N2 116.32(19) . .
C1 N1 C7 105.9(5) . .
C1 N1 C10 127.6(5) . .
C7 N1 C10 125.5(5) . .
C1 N2 C2 103.3(5) . .
C1 N2 Cu1 127.8(4) . .
C2 N2 Cu1 128.5(4) . .
C17 N3 Cu1 176.9(5) 4_575 .
N2 C1 N1 115.2(6) . .
N2 C1 H1 122.4 . .
N1 C1 H1 122.4 . .
C3 C2 C7 120.4(6) . .
C3 C2 N2 129.3(6) . .
C7 C2 N2 110.3(5) . .
C4 C3 C2 119.7(6) . .
C4 C3 H3 120.2 . .
C2 C3 H3 120.2 . .
C3 C4 C5 119.6(6) . .
C3 C4 C9 120.8(6) . .
C5 C4 C9 119.6(6) . .
C6 C5 C4 120.9(5) . .
C6 C5 C8 118.4(6) . .
C4 C5 C8 120.7(6) . .
C5 C6 C7 118.7(5) . .
C5 C6 H6 120.7 . .
C7 C6 H6 120.7 . .
N1 C7 C6 133.8(5) . .
N1 C7 C2 105.3(5) . .
C6 C7 C2 120.8(6) . .
C5 C8 H8A 109.5 . .
C5 C8 H8B 109.5 . .
H8A C8 H8B 109.5 . .
C5 C8 H8C 109.5 . .
H8A C8 H8C 109.5 . .
H8B C8 H8C 109.5 . .
C4 C9 H9A 109.5 . .
C4 C9 H9B 109.5 . .
H9A C9 H9B 109.5 . .
C4 C9 H9C 109.5 . .
H9A C9 H9C 109.5 . .
H9B C9 H9C 109.5 . .
N1 C10 C11 110.4(4) . .
N1 C10 H10A 109.6 . .
C11 C10 H10A 109.6 . .
N1 C10 H10B 109.6 . .
C11 C10 H10B 109.6 . .
H10A C10 H10B 108.1 . .
C12 C11 C16 119.0(6) . .
C12 C11 C10 121.1(5) . .
C16 C11 C10 119.7(5) . .
C11 C12 C13 120.6(5) . .
C11 C12 H12 119.7 . .
C13 C12 H12 119.7 . .
C14 C13 C12 122.2(5) . .
C14 C13 H13 118.9 . .
C12 C13 H13 118.9 . .
C13 C14 C15 116.7(5) . .
C13 C14 C14 123.1(7) . 3_586
C15 C14 C14 120.2(7) . 3_586
C14 C15 C16 122.0(6) . .
C14 C15 H15 119.0 . .
C16 C15 H15 119.0 . .
C11 C16 C15 119.5(6) . .
C11 C16 H16 120.2 . .
C15 C16 H16 120.2 . .
N3 C17 Cu1 174.1(6) 4_576 .

loop_
_geom_bond_atom_site_label_1
_geom_bond_atom_site_label_2
_geom_bond_distance
_geom_bond_site_symmetry_2
Cu1 C17 1.851(5) .
Cu1 N3 1.929(6) .
Cu1 N2 1.996(5) .
N1 C1 1.342(6) .
N1 C7 1.386(7) .
N1 C10 1.456(6) .
N2 C1 1.311(6) .
N2 C2 1.393(6) .
N3 C17 1.139(6) 4_575
C1 H1 0.9300 .
C2 C3 1.378(7) .
C2 C7 1.391(7) .
C3 C4 1.378(7) .
C3 H3 0.9300 .
C4 C5 1.412(7) .
C4 C9 1.493(7) .
C5 C6 1.374(7) .
C5 C8 1.511(7) .
C6 C7 1.385(7) .
C6 H6 0.9300 .
C8 H8A 0.9600 .
C8 H8B 0.9600 .
C8 H8C 0.9600 .
C9 H9A 0.9600 .
C9 H9B 0.9600 .
C9 H9C 0.9600 .
C10 C11 1.524(7) .
C10 H10A 0.9700 .
C10 H10B 0.9700 .
C11 C12 1.354(7) .
C11 C16 1.369(7) .
C12 C13 1.380(7) .
C12 H12 0.9300 .
C13 C14 1.366(7) .
C13 H13 0.9300 .
C14 C15 1.365(7) .
C14 C14 1.495(10) 3_586
C15 C16 1.398(7) .
C15 H15 0.9300 .
C16 H16 0.9300 .
C17 N3 1.139(6) 4_576

loop_
_geom_torsion_atom_site_label_1
_geom_torsion_atom_site_label_2
_geom_torsion_atom_site_label_3
_geom_torsion_atom_site_label_4
_geom_torsion
_geom_torsion_site_symmetry_1
_geom_torsion_site_symmetry_4
C17 Cu1 N2 C1 -50.1(5) . .
N3 Cu1 N2 C1 128.1(5) . .
C17 Cu1 N2 C2 137.9(4) . .
N3 Cu1 N2 C2 -43.9(5) . .
C17 Cu1 N3 C17 27(11) . 4_575
N2 Cu1 N3 C17 -151(11) . 4_575
C2 N2 C1 N1 -0.6(6) . .
Cu1 N2 C1 N1 -174.2(3) . .
C7 N1 C1 N2 0.9(6) . .
C10 N1 C1 N2 169.3(4) . .
C1 N2 C2 C3 178.1(5) . .
Cu1 N2 C2 C3 -8.4(8) . .
C1 N2 C2 C7 0.1(5) . .
Cu1 N2 C2 C7 173.5(3) . .
C7 C2 C3 C4 0.1(7) . .
N2 C2 C3 C4 -177.8(5) . .
C2 C3 C4 C5 -0.6(7) . .
C2 C3 C4 C9 178.2(4) . .
C3 C4 C5 C6 0.4(7) . .
C9 C4 C5 C6 -178.4(5) . .
C3 C4 C5 C8 -179.8(4) . .
C9 C4 C5 C8 1.3(7) . .
C4 C5 C6 C7 0.3(7) . .
C8 C5 C6 C7 -179.5(4) . .
C1 N1 C7 C6 -178.8(5) . .
C10 N1 C7 C6 12.5(8) . .
C1 N1 C7 C2 -0.8(5) . .
C10 N1 C7 C2 -169.5(4) . .
C5 C6 C7 N1 177.1(5) . .
C5 C6 C7 C2 -0.7(7) . .
C3 C2 C7 N1 -177.8(4) . .
N2 C2 C7 N1 0.5(5) . .
C3 C2 C7 C6 0.6(7) . .
N2 C2 C7 C6 178.8(4) . .
C1 N1 C10 C11 -93.7(6) . .
C7 N1 C10 C11 72.5(6) . .
N1 C10 C11 C12 -106.7(6) . .
N1 C10 C11 C16 67.9(7) . .
C16 C11 C12 C13 -1.1(9) . .
C10 C11 C12 C13 173.6(5) . .
C11 C12 C13 C14 1.0(9) . .
C12 C13 C14 C15 0.5(9) . .
C12 C13 C14 C14 -178.7(6) . 3_586
C13 C14 C15 C16 -1.9(10) . .
C14 C14 C15 C16 177.4(6) 3_586 .
C12 C11 C16 C15 -0.3(9) . .
C10 C11 C16 C15 -175.1(5) . .
C14 C15 C16 C11 1.9(10) . .
N3 Cu1 C17 N3 143(6) . 4_576
N2 Cu1 C17 N3 -39(6) . 4_576
